data_7704762
loop_
_publ_author_name
'Price, Jeffrey S.'
'DeJordy, Declan M.'
'Emslie, David J. H.'
'Britten, James F.'

_publ_section_title
;
 Reactions of [(dmpe)<sub>2</sub>MnH(C<sub>2</sub>H<sub>4</sub>)]:
 synthesis and characterization of manganese(i) borohydride and hydride
 complexes.
;
_journal_issue 29
_journal_name_full 'Dalton transactions (Cambridge, England : 2003)'
_journal_page_first 9983
_journal_page_last 9994
_journal_paper_doi 10.1039/d0dt01726d
_journal_volume 49
_journal_year 2020
_chemical_formula_moiety 'C12 H36 B Mn P4'
_chemical_formula_sum 'C12 H36 B Mn P4'
_chemical_formula_weight 370.04
_space_group_crystal_system orthorhombic
_space_group_IT_number 61
_space_group_name_Hall '-P 2ac 2ab'
_space_group_name_H-M_alt 'P b c a'
_atom_sites_solution_hydrogens mixed
_atom_sites_solution_primary dual
_audit_creation_date 2019-04-06
_audit_creation_method
;
Olex2 1.2
(compiled 2018.05.29 svn.r3508 for OlexSys, GUI svn.r5506)
;
_audit_update_record
;
2020-05-08 deposited with the CCDC.	2020-06-30 downloaded from the CCDC.
;
_cell_angle_alpha 90
_cell_angle_beta 90
_cell_angle_gamma 90
_cell_formula_units_Z 8
_cell_length_a 11.8683(5)
_cell_length_b 11.8704(5)
_cell_length_c 28.4192(14)
_cell_measurement_reflns_used 9964
_cell_measurement_temperature 100(2)
_cell_measurement_theta_max 31.87
_cell_measurement_theta_min 2.82
_cell_volume 4003.7(3)
_computing_molecular_graphics 'Olex2 (Dolomanov et al., 2009)'
_computing_publication_material 'Olex2 (Dolomanov et al., 2009)'
_computing_structure_refinement 'XL (Sheldrick, 2008)'
_computing_structure_solution 'ShelXT (Sheldrick, 2015)'
_diffrn_ambient_temperature 100.15
_diffrn_measured_fraction_theta_full 0.998
_diffrn_measured_fraction_theta_max 0.998
_diffrn_measurement_device_type 'Bruker APEX-II CCD'
_diffrn_measurement_method '\f and \w scans'
_diffrn_radiation_type MoK\a
_diffrn_radiation_wavelength 0.71073
_diffrn_reflns_av_R_equivalents 0.0507
_diffrn_reflns_av_unetI/netI 0.0424
_diffrn_reflns_Laue_measured_fraction_full 0.998
_diffrn_reflns_Laue_measured_fraction_max 0.998
_diffrn_reflns_limit_h_max 15
_diffrn_reflns_limit_h_min -16
_diffrn_reflns_limit_k_max 16
_diffrn_reflns_limit_k_min -16
_diffrn_reflns_limit_l_max 35
_diffrn_reflns_limit_l_min -40
_diffrn_reflns_number 35368
_diffrn_reflns_point_group_measured_fraction_full 0.998
_diffrn_reflns_point_group_measured_fraction_max 0.998
_diffrn_reflns_theta_full 26.000
_diffrn_reflns_theta_max 30.489
_diffrn_reflns_theta_min 1.716
_diffrn_standards_number 0
_exptl_absorpt_coefficient_mu 0.965
_exptl_absorpt_correction_T_max 0.9938
_exptl_absorpt_correction_T_min 0.7091
_exptl_absorpt_correction_type multi-scan
_exptl_absorpt_process_details
;
 'SADABS-2014/4 (Bruker,2014/4) was used for absorption correction.
wR2(int) was 0.0730 before and 0.0645 after correction.
The Ratio of minimum to maximum transmission is 0.7135.
The \l/2 correction factor is 0.00150.'
;
_exptl_crystal_colour purple
_exptl_crystal_density_diffrn 1.228
_exptl_crystal_description block
_exptl_crystal_F_000 1584
_exptl_crystal_size_max 0.47
_exptl_crystal_size_mid 0.383
_exptl_crystal_size_min 0.144
_refine_diff_density_max 1.295
_refine_diff_density_min -0.565
_refine_diff_density_rms 0.123
_refine_ls_extinction_method none
_refine_ls_goodness_of_fit_ref 1.201
_refine_ls_hydrogen_treatment mixed
_refine_ls_matrix_type full
_refine_ls_number_parameters 184
_refine_ls_number_reflns 6389
_refine_ls_number_restraints 2
_refine_ls_restrained_S_all 1.201
_refine_ls_R_factor_all 0.0596
_refine_ls_R_factor_gt 0.0557
_refine_ls_shift/su_max 0.001
_refine_ls_shift/su_mean 0.000
_refine_ls_structure_factor_coef Fsqd
_refine_ls_weighting_details 'w=1/[\s^2^(Fo^2^)+(0.0265P)^2^+9.4816P] where P=(Fo^2^+2Fc^2^)/3'
_refine_ls_weighting_scheme calc
_refine_ls_wR_factor_gt 0.1282
_refine_ls_wR_factor_ref 0.1299
_reflns_Friedel_coverage 0.000
_reflns_number_gt 5994
_reflns_number_total 6389
_reflns_threshold_expression 'I > 2\s(I)'
_cod_data_source_file d0dt01726d3.cif
_cod_data_source_block MnBH4
_cod_depositor_comments 'Adding full bibliography for 7704762--7704768.cif.'
_cod_database_code 7704762
_shelx_shelxl_version_number 2016/6
_shelx_space_group_comment
;
The symmetry employed for this shelxl refinement is uniquely defined
by the following loop, which should always be used as a source of
symmetry information in preference to the above space-group names.
They are only intended as comments.
;
_shelx_estimated_absorpt_t_max 0.874
_shelx_estimated_absorpt_t_min 0.660
_olex2_refinement_description
;
1. Twinned data refinement
 Scales: 0.5075(13)
 0.4925(13)
2. Fixed Uiso
 At 1.2 times of:
  All B(H,H,H,H) groups, All C(H,H) groups
 At 1.5 times of:
  All C(H,H,H) groups
3. Restrained distances
 B1-H1 \\sim B1-H2
 with sigma of 0.02
 Mn1-H1 \\sim Mn1-H2
 with sigma of 0.02
4.a Secondary CH2 refined with riding coordinates:
 C3(H3A,H3B), C4(H4A,H4B), C9(H9A,H9B), C10(H10A,H10B)
4.b Idealised Me refined as rotating group:
 C1(H1A,H1B,H1C), C2(H2A,H2B,H2C), C5(H5A,H5B,H5C), C6(H6A,H6B,H6C), C7(H7A,
 H7B,H7C), C8(H8A,H8B,H8C), C11(H11A,H11B,H11C), C12(H12A,H12B,H12C)
;
_olex2_submission_special_instructions 'No special instructions were received'

loop_
_space_group_symop_operation_xyz
'x, y, z'
'-x+1/2, -y, z+1/2'
'x+1/2, -y+1/2, -z'
'-x, y+1/2, -z+1/2'
'-x, -y, -z'
'x-1/2, y, -z-1/2'
'-x-1/2, y-1/2, z'
'x, -y-1/2, z-1/2'

loop_
_atom_site_label
_atom_site_type_symbol
_atom_site_fract_x
_atom_site_fract_y
_atom_site_fract_z
_atom_site_U_iso_or_equiv
_atom_site_adp_type
_atom_site_occupancy
_atom_site_site_symmetry_order
_atom_site_calc_flag
_atom_site_refinement_flags_posn
_atom_site_refinement_flags_adp
_atom_site_refinement_flags_occupancy
_atom_site_disorder_assembly
_atom_site_disorder_group
Mn1 Mn 0.48854(4) 0.75854(4) 0.37339(2) 0.01313(10) Uani 1 1 d D . . . .
P1 P 0.50724(7) 0.77387(8) 0.45083(3) 0.01679(15) Uani 1 1 d . . . . .
P2 P 0.62103(8) 0.63104(8) 0.38099(3) 0.02229(19) Uani 1 1 d . . . . .
P3 P 0.46707(8) 0.73580(11) 0.29607(3) 0.0258(2) Uani 1 1 d . . . . .
P4 P 0.34337(7) 0.64397(7) 0.37652(3) 0.01678(17) Uani 1 1 d . . . . .
C1 C 0.6115(4) 0.8742(4) 0.47421(14) 0.0307(9) Uani 1 1 d . . . . .
H1A H 0.588825 0.951180 0.466118 0.046 Uiso 1 1 calc GR . . . .
H1B H 0.685550 0.858236 0.460443 0.046 Uiso 1 1 calc GR . . . .
H1C H 0.615762 0.866593 0.508499 0.046 Uiso 1 1 calc GR . . . .
C2 C 0.3904(3) 0.8089(4) 0.49006(14) 0.0292(8) Uani 1 1 d . . . . .
H2A H 0.416495 0.806818 0.522764 0.044 Uiso 1 1 calc GR . . . .
H2B H 0.329531 0.754022 0.485808 0.044 Uiso 1 1 calc GR . . . .
H2C H 0.362532 0.884519 0.482642 0.044 Uiso 1 1 calc GR . . . .
C3 C 0.5595(4) 0.6408(3) 0.47764(14) 0.0282(8) Uani 1 1 d . . . . .
H3A H 0.603415 0.658294 0.506355 0.034 Uiso 1 1 calc R . . . .
H3B H 0.494796 0.593042 0.486813 0.034 Uiso 1 1 calc R . . . .
C4 C 0.6340(4) 0.5771(4) 0.44264(15) 0.0326(9) Uani 1 1 d . . . . .
H4A H 0.613148 0.496309 0.443164 0.039 Uiso 1 1 calc R . . . .
H4B H 0.713537 0.583223 0.452767 0.039 Uiso 1 1 calc R . . . .
C5 C 0.7645(4) 0.6834(5) 0.37118(19) 0.0470(14) Uani 1 1 d . . . . .
H5A H 0.773465 0.704440 0.338046 0.071 Uiso 1 1 calc GR . . . .
H5B H 0.818848 0.624225 0.379146 0.071 Uiso 1 1 calc GR . . . .
H5C H 0.777845 0.749430 0.391098 0.071 Uiso 1 1 calc GR . . . .
C6 C 0.6329(5) 0.4972(5) 0.3493(2) 0.0592(18) Uani 1 1 d . . . . .
H6A H 0.565370 0.451711 0.355006 0.089 Uiso 1 1 calc GR . . . .
H6B H 0.699526 0.456339 0.360336 0.089 Uiso 1 1 calc GR . . . .
H6C H 0.640060 0.512045 0.315471 0.089 Uiso 1 1 calc GR . . . .
C7 C 0.5860(4) 0.7428(7) 0.25487(18) 0.065(2) Uani 1 1 d . . . . .
H7A H 0.629129 0.811849 0.260608 0.098 Uiso 1 1 calc GR . . . .
H7B H 0.557494 0.743101 0.222509 0.098 Uiso 1 1 calc GR . . . .
H7C H 0.634867 0.677180 0.259506 0.098 Uiso 1 1 calc GR . . . .
C8 C 0.3730(4) 0.8345(4) 0.26474(15) 0.0391(11) Uani 1 1 d . . . . .
H8A H 0.298636 0.834311 0.279711 0.059 Uiso 1 1 calc GR . . . .
H8B H 0.365654 0.811015 0.231826 0.059 Uiso 1 1 calc GR . . . .
H8C H 0.404870 0.910631 0.266053 0.059 Uiso 1 1 calc GR . . . .
C9 C 0.3994(5) 0.5993(4) 0.28196(15) 0.0398(11) Uani 1 1 d . . . . .
H9A H 0.357825 0.606002 0.251889 0.048 Uiso 1 1 calc R . . . .
H9B H 0.458070 0.540797 0.278053 0.048 Uiso 1 1 calc R . . . .
C10 C 0.3190(4) 0.5644(4) 0.32051(15) 0.0382(11) Uani 1 1 d . . . . .
H10A H 0.327948 0.482795 0.326614 0.046 Uiso 1 1 calc R . . . .
H10B H 0.240668 0.577366 0.309808 0.046 Uiso 1 1 calc R . . . .
C11 C 0.2054(3) 0.7136(4) 0.38277(16) 0.0315(9) Uani 1 1 d . . . . .
H11A H 0.202063 0.752676 0.413124 0.047 Uiso 1 1 calc GR . . . .
H11B H 0.145451 0.657015 0.381257 0.047 Uiso 1 1 calc GR . . . .
H11C H 0.195432 0.768269 0.357259 0.047 Uiso 1 1 calc GR . . . .
C12 C 0.3217(4) 0.5284(3) 0.41880(15) 0.0294(8) Uani 1 1 d . . . . .
H12A H 0.384335 0.474891 0.416516 0.044 Uiso 1 1 calc GR . . . .
H12B H 0.250820 0.489654 0.411612 0.044 Uiso 1 1 calc GR . . . .
H12C H 0.318344 0.559112 0.450780 0.044 Uiso 1 1 calc GR . . . .
B1 B 0.4963(4) 0.9402(3) 0.36553(18) 0.0243(8) Uani 1 1 d D . . . .
H1 H 0.402(3) 0.879(3) 0.3706(14) 0.029 Uiso 1 1 d DR . . . .
H2 H 0.582(3) 0.872(3) 0.3611(15) 0.029 Uiso 1 1 d DR . . . .
H3 H 0.499(4) 0.999(4) 0.3996(16) 0.029 Uiso 1 1 d R . . . .
H4 H 0.489(4) 0.992(4) 0.3301(15) 0.029 Uiso 1 1 d R . . . .

loop_
_atom_site_aniso_label
_atom_site_aniso_U_11
_atom_site_aniso_U_22
_atom_site_aniso_U_33
_atom_site_aniso_U_23
_atom_site_aniso_U_13
_atom_site_aniso_U_12
Mn1 0.0122(2) 0.0137(2) 0.01351(19) 0.00198(16) -0.00034(16) -0.00003(15)
P1 0.0173(4) 0.0182(4) 0.0148(3) 0.0008(3) -0.0022(3) -0.0016(3)
P2 0.0210(5) 0.0202(5) 0.0257(4) -0.0013(4) -0.0016(3) 0.0071(3)
P3 0.0218(4) 0.0409(6) 0.0147(3) 0.0007(4) 0.0012(3) 0.0008(4)
P4 0.0176(4) 0.0154(4) 0.0174(4) 0.0007(3) -0.0018(3) -0.0022(3)
C1 0.037(2) 0.027(2) 0.0283(18) -0.0029(16) -0.0138(17) -0.0096(17)
C2 0.0270(19) 0.036(2) 0.0245(18) -0.0046(17) 0.0036(15) 0.0033(17)
C3 0.034(2) 0.0227(19) 0.0276(18) 0.0059(15) -0.0054(15) 0.0021(16)
C4 0.032(2) 0.028(2) 0.038(2) 0.0109(18) -0.0060(17) 0.0118(17)
C5 0.0163(19) 0.061(3) 0.064(3) 0.023(3) 0.0080(19) 0.013(2)
C6 0.062(3) 0.049(3) 0.067(4) -0.033(3) -0.025(3) 0.035(3)
C7 0.037(3) 0.126(6) 0.033(3) 0.002(3) 0.016(2) 0.006(4)
C8 0.043(3) 0.049(3) 0.0249(19) 0.0143(19) -0.0137(18) -0.006(2)
C9 0.055(3) 0.042(3) 0.0227(19) -0.0099(18) -0.0018(19) 0.005(2)
C10 0.046(3) 0.040(3) 0.029(2) -0.0137(19) -0.0003(19) -0.016(2)
C11 0.0152(16) 0.029(2) 0.050(3) 0.006(2) -0.0016(16) -0.0025(14)
C12 0.037(2) 0.0204(18) 0.0307(19) 0.0082(16) -0.0065(17) -0.0074(16)
B1 0.025(2) 0.0163(17) 0.032(2) 0.0040(15) 0.0010(16) 0.0021(15)

loop_
_atom_type_symbol
_atom_type_description
_atom_type_scat_dispersion_real
_atom_type_scat_dispersion_imag
_atom_type_scat_source
C C 0.0033 0.0016 'International Tables Vol C Tables 4.2.6.8 and 6.1.1.4'
H H 0.0000 0.0000 'International Tables Vol C Tables 4.2.6.8 and 6.1.1.4'
B B 0.0013 0.0007 'International Tables Vol C Tables 4.2.6.8 and 6.1.1.4'
Mn Mn 0.3368 0.7283 'International Tables Vol C Tables 4.2.6.8 and 6.1.1.4'
P P 0.1023 0.0942 'International Tables Vol C Tables 4.2.6.8 and 6.1.1.4'

loop_
_geom_angle_atom_site_label_1
_geom_angle_atom_site_label_2
_geom_angle_atom_site_label_3
_geom_angle
_geom_angle_site_symmetry_1
_geom_angle_site_symmetry_3
_geom_angle_publ_flag
P1 Mn1 P3 177.59(5) . . ?
P1 Mn1 H1 92.0(13) . . ?
P1 Mn1 H2 94.0(14) . . ?
P2 Mn1 P1 83.53(4) . . ?
P2 Mn1 P3 95.48(4) . . ?
P2 Mn1 P4 97.53(4) . . ?
P2 Mn1 H1 169.0(13) . . ?
P2 Mn1 H2 95.2(12) . . ?
P3 Mn1 H1 89.3(13) . . ?
P3 Mn1 H2 88.3(14) . . ?
P4 Mn1 P1 95.11(4) . . ?
P4 Mn1 P3 82.84(4) . . ?
P4 Mn1 H1 92.8(12) . . ?
P4 Mn1 H2 165.0(13) . . ?
B1 Mn1 P1 90.94(14) . . ?
B1 Mn1 P2 131.72(12) . . ?
B1 Mn1 P3 91.36(14) . . ?
B1 Mn1 P4 130.74(12) . . ?
B1 Mn1 H1 38.0(12) . . ?
B1 Mn1 H2 37.2(12) . . ?
H1 Mn1 H2 75(2) . . ?
C1 P1 Mn1 118.55(14) . . ?
C1 P1 C3 100.2(2) . . ?
C2 P1 Mn1 123.22(14) . . ?
C2 P1 C1 98.2(2) . . ?
C2 P1 C3 101.3(2) . . ?
C3 P1 Mn1 111.71(13) . . ?
C4 P2 Mn1 112.78(13) . . ?
C5 P2 Mn1 114.65(18) . . ?
C5 P2 C4 100.5(2) . . ?
C6 P2 Mn1 127.23(18) . . ?
C6 P2 C4 99.1(3) . . ?
C6 P2 C5 98.5(3) . . ?
C7 P3 Mn1 122.4(2) . . ?
C7 P3 C8 97.4(3) . . ?
C7 P3 C9 103.6(3) . . ?
C8 P3 Mn1 117.88(16) . . ?
C8 P3 C9 100.9(2) . . ?
C9 P3 Mn1 111.66(15) . . ?
C10 P4 Mn1 113.50(15) . . ?
C11 P4 Mn1 115.01(14) . . ?
C11 P4 C10 99.8(2) . . ?
C12 P4 Mn1 126.67(14) . . ?
C12 P4 C10 99.0(2) . . ?
C12 P4 C11 98.5(2) . . ?
P1 C1 H1A 109.5 . . ?
P1 C1 H1B 109.5 . . ?
P1 C1 H1C 109.5 . . ?
H1A C1 H1B 109.5 . . ?
H1A C1 H1C 109.5 . . ?
H1B C1 H1C 109.5 . . ?
P1 C2 H2A 109.5 . . ?
P1 C2 H2B 109.5 . . ?
P1 C2 H2C 109.5 . . ?
H2A C2 H2B 109.5 . . ?
H2A C2 H2C 109.5 . . ?
H2B C2 H2C 109.5 . . ?
P1 C3 H3A 109.6 . . ?
P1 C3 H3B 109.6 . . ?
H3A C3 H3B 108.1 . . ?
C4 C3 P1 110.3(3) . . ?
C4 C3 H3A 109.6 . . ?
C4 C3 H3B 109.6 . . ?
P2 C4 H4A 109.0 . . ?
P2 C4 H4B 109.0 . . ?
C3 C4 P2 113.1(3) . . ?
C3 C4 H4A 109.0 . . ?
C3 C4 H4B 109.0 . . ?
H4A C4 H4B 107.8 . . ?
P2 C5 H5A 109.5 . . ?
P2 C5 H5B 109.5 . . ?
P2 C5 H5C 109.5 . . ?
H5A C5 H5B 109.5 . . ?
H5A C5 H5C 109.5 . . ?
H5B C5 H5C 109.5 . . ?
P2 C6 H6A 109.5 . . ?
P2 C6 H6B 109.5 . . ?
P2 C6 H6C 109.5 . . ?
H6A C6 H6B 109.5 . . ?
H6A C6 H6C 109.5 . . ?
H6B C6 H6C 109.5 . . ?
P3 C7 H7A 109.5 . . ?
P3 C7 H7B 109.5 . . ?
P3 C7 H7C 109.5 . . ?
H7A C7 H7B 109.5 . . ?
H7A C7 H7C 109.5 . . ?
H7B C7 H7C 109.5 . . ?
P3 C8 H8A 109.5 . . ?
P3 C8 H8B 109.5 . . ?
P3 C8 H8C 109.5 . . ?
H8A C8 H8B 109.5 . . ?
H8A C8 H8C 109.5 . . ?
H8B C8 H8C 109.5 . . ?
P3 C9 H9A 109.5 . . ?
P3 C9 H9B 109.5 . . ?
H9A C9 H9B 108.0 . . ?
C10 C9 P3 110.9(3) . . ?
C10 C9 H9A 109.5 . . ?
C10 C9 H9B 109.5 . . ?
P4 C10 H10A 109.1 . . ?
P4 C10 H10B 109.1 . . ?
C9 C10 P4 112.4(3) . . ?
C9 C10 H10A 109.1 . . ?
C9 C10 H10B 109.1 . . ?
H10A C10 H10B 107.9 . . ?
P4 C11 H11A 109.5 . . ?
P4 C11 H11B 109.5 . . ?
P4 C11 H11C 109.5 . . ?
H11A C11 H11B 109.5 . . ?
H11A C11 H11C 109.5 . . ?
H11B C11 H11C 109.5 . . ?
P4 C12 H12A 109.5 . . ?
P4 C12 H12B 109.5 . . ?
P4 C12 H12C 109.5 . . ?
H12A C12 H12B 109.5 . . ?
H12A C12 H12C 109.5 . . ?
H12B C12 H12C 109.5 . . ?
Mn1 B1 H1 54.4(15) . . ?
Mn1 B1 H2 55.1(15) . . ?
Mn1 B1 H3 120(2) . . ?
Mn1 B1 H4 127(2) . . ?
H1 B1 H2 109(3) . . ?
H1 B1 H3 104(3) . . ?
H1 B1 H4 108(3) . . ?
H2 B1 H3 115(3) . . ?
H2 B1 H4 107(3) . . ?
H3 B1 H4 113(3) . . ?

loop_
_geom_bond_atom_site_label_1
_geom_bond_atom_site_label_2
_geom_bond_distance
_geom_bond_site_symmetry_2
_geom_bond_publ_flag
Mn1 P1 2.2194(9) . ?
Mn1 P2 2.1931(9) . ?
Mn1 P3 2.2284(10) . ?
Mn1 P4 2.1968(10) . ?
Mn1 B1 2.170(4) . ?
Mn1 H1 1.77(4) . ?
Mn1 H2 1.78(4) . ?
P1 C1 1.842(4) . ?
P1 C2 1.827(4) . ?
P1 C3 1.860(4) . ?
P2 C4 1.872(4) . ?
P2 C5 1.834(5) . ?
P2 C6 1.832(5) . ?
P3 C7 1.836(5) . ?
P3 C8 1.847(5) . ?
P3 C9 1.852(5) . ?
P4 C10 1.873(4) . ?
P4 C11 1.843(4) . ?
P4 C12 1.842(4) . ?
C1 H1A 0.9800 . ?
C1 H1B 0.9800 . ?
C1 H1C 0.9800 . ?
C2 H2A 0.9800 . ?
C2 H2B 0.9800 . ?
C2 H2C 0.9800 . ?
C3 H3A 0.9900 . ?
C3 H3B 0.9900 . ?
C3 C4 1.531(6) . ?
C4 H4A 0.9900 . ?
C4 H4B 0.9900 . ?
C5 H5A 0.9800 . ?
C5 H5B 0.9800 . ?
C5 H5C 0.9800 . ?
C6 H6A 0.9800 . ?
C6 H6B 0.9800 . ?
C6 H6C 0.9800 . ?
C7 H7A 0.9800 . ?
C7 H7B 0.9800 . ?
C7 H7C 0.9800 . ?
C8 H8A 0.9800 . ?
C8 H8B 0.9800 . ?
C8 H8C 0.9800 . ?
C9 H9A 0.9900 . ?
C9 H9B 0.9900 . ?
C9 C10 1.511(6) . ?
C10 H10A 0.9900 . ?
C10 H10B 0.9900 . ?
C11 H11A 0.9800 . ?
C11 H11B 0.9800 . ?
C11 H11C 0.9800 . ?
C12 H12A 0.9800 . ?
C12 H12B 0.9800 . ?
C12 H12C 0.9800 . ?
B1 H1 1.34(4) . ?
B1 H2 1.31(4) . ?
B1 H3 1.19(5) . ?
B1 H4 1.18(4) . ?

loop_
_geom_torsion_atom_site_label_1
_geom_torsion_atom_site_label_2
_geom_torsion_atom_site_label_3
_geom_torsion_atom_site_label_4
_geom_torsion
_geom_torsion_site_symmetry_1
_geom_torsion_site_symmetry_2
_geom_torsion_site_symmetry_3
_geom_torsion_site_symmetry_4
_geom_torsion_publ_flag
Mn1 P1 C3 C4 29.9(3) . . . . ?
Mn1 P2 C4 C3 -6.6(4) . . . . ?
Mn1 P3 C9 C10 31.4(4) . . . . ?
Mn1 P4 C10 C9 -3.8(4) . . . . ?
P1 C3 C4 P2 -14.1(4) . . . . ?
P3 C9 C10 P4 -16.7(5) . . . . ?
C1 P1 C3 C4 -96.5(3) . . . . ?
C2 P1 C3 C4 162.9(3) . . . . ?
C5 P2 C4 C3 115.9(4) . . . . ?
C6 P2 C4 C3 -143.6(4) . . . . ?
C7 P3 C9 C10 164.9(4) . . . . ?
C8 P3 C9 C10 -94.7(4) . . . . ?
C11 P4 C10 C9 119.1(4) . . . . ?
C12 P4 C10 C9 -140.6(4) . . . . ?

loop_
_twin_individual_id
_twin_individual_mass_fraction_refined
1 0.5075(13)
2 0.4925(13)
